data_2221542
loop_
_publ_author_name
'Seshadri, P. R.'
'Balakrishnan, B.'
'Ilangovan, K.'
'Purushothaman, S.'
'Raghunathan, R.'

_publ_section_title 2^4^,4,8-Trioxa-2^1^-aza-1,3,6(1,2)-tribenzena-2(2,3)-bicyclo[3.3.0]octanacyclooctaphane
_journal_coeditor_code WN2311
_journal_issue 4
_journal_name_full 'Acta Crystallographica Section E'
_journal_page_first o670
_journal_paper_doi 10.1107/S160053680900720X
_journal_volume 65
_journal_year 2009
_chemical_formula_iupac 'C26 H25 N O3'
_chemical_formula_moiety 'C26 H25 N O3'
_chemical_formula_sum 'C26 H25 N O3'
_chemical_formula_weight 399.47
_chemical_name_common
;
1,6-Dioxa[6.2]orthocyclophane-[13,14]pyrrolo[2,1-<i>b</i>]oxazole
;
_chemical_name_systematic
;
2^4^,4,8-Trioxa-2^1^-aza-1,3,6(1,2)-tribenzena-2(2,3)-
bicyclo[3.3.0]octanacyclooctaphane
;
_space_group_IT_number 15
_symmetry_cell_setting monoclinic
_symmetry_space_group_name_Hall '-C 2yc'
_symmetry_space_group_name_H-M 'C 1 2/c 1'
_atom_sites_solution_hydrogens geom
_atom_sites_solution_primary direct
_atom_sites_solution_secondary difmap
_audit_creation_method SHELXL-97
_cell_angle_alpha 90.00
_cell_angle_beta 101.4680(10)
_cell_angle_gamma 90.00
_cell_formula_units_Z 8
_cell_length_a 31.1942(7)
_cell_length_b 8.3992(2)
_cell_length_c 16.0323(4)
_cell_measurement_reflns_used 4735
_cell_measurement_temperature 293(2)
_cell_measurement_theta_max 28.21
_cell_measurement_theta_min 1.33
_cell_volume 4116.70(17)
_computing_cell_refinement 'SAINT (Bruker, 2004)'
_computing_data_collection 'APEX2 (Bruker, 2004)'
_computing_data_reduction 'SAINT (Bruker, 2004)'
_computing_molecular_graphics
;
ORTEP-3 (Farrugia, 1997) and PLATON (Spek, 2009)
;
_computing_publication_material
;
SHELXL97 (Sheldrick, 2008) and PLATON (Spek, 2009)
;
_computing_structure_refinement 'SHELXL97 (Sheldrick, 2008)'
_computing_structure_solution 'SHELXS97 (Sheldrick, 2008)'
_diffrn_ambient_temperature 293(2)
_diffrn_measured_fraction_theta_full 0.986
_diffrn_measured_fraction_theta_max 0.986
_diffrn_measurement_device_type 'Bruker Kappa APEXII area-detector'
_diffrn_measurement_method \w
_diffrn_radiation_monochromator graphite
_diffrn_radiation_source 'fine-focus sealed tube'
_diffrn_radiation_type MoK\a
_diffrn_radiation_wavelength 0.71073
_diffrn_reflns_av_R_equivalents 0.0292
_diffrn_reflns_av_sigmaI/netI 0.0293
_diffrn_reflns_limit_h_max 41
_diffrn_reflns_limit_h_min -40
_diffrn_reflns_limit_k_max 10
_diffrn_reflns_limit_k_min -11
_diffrn_reflns_limit_l_max 21
_diffrn_reflns_limit_l_min -20
_diffrn_reflns_number 22005
_diffrn_reflns_theta_full 28.21
_diffrn_reflns_theta_max 28.21
_diffrn_reflns_theta_min 1.33
_diffrn_standards_number 0
_exptl_absorpt_coefficient_mu 0.084
_exptl_absorpt_correction_T_max 0.9834
_exptl_absorpt_correction_T_min 0.9793
_exptl_absorpt_correction_type multi-scan
_exptl_absorpt_process_details '(SADABS; Sheldrick, 2001)'
_exptl_crystal_colour colourless
_exptl_crystal_density_diffrn 1.289
_exptl_crystal_density_method 'not measured'
_exptl_crystal_description Block
_exptl_crystal_F_000 1696
_exptl_crystal_size_max 0.25
_exptl_crystal_size_mid 0.20
_exptl_crystal_size_min 0.20
_refine_diff_density_max 0.401
_refine_diff_density_min -0.219
_refine_ls_extinction_method none
_refine_ls_goodness_of_fit_ref 1.031
_refine_ls_hydrogen_treatment constr
_refine_ls_matrix_type full
_refine_ls_number_parameters 271
_refine_ls_number_reflns 5004
_refine_ls_number_restraints 0
_refine_ls_restrained_S_all 1.031
_refine_ls_R_factor_all 0.1091
_refine_ls_R_factor_gt 0.0585
_refine_ls_shift/su_max 0.000
_refine_ls_shift/su_mean 0.000
_refine_ls_structure_factor_coef Fsqd
_refine_ls_weighting_details 'calc w=1/[\s^2^(Fo^2^)+(0.1118P)^2^+1.2039P] where P=(Fo^2^+2Fc^2^)/3'
_refine_ls_weighting_scheme calc
_refine_ls_wR_factor_gt 0.1703
_refine_ls_wR_factor_ref 0.2132
_reflns_number_gt 2790
_reflns_number_total 5004
_reflns_threshold_expression I>2\s(I)
_cod_data_source_file wn2311.cif
_cod_data_source_block I
_cod_original_sg_symbol_Hall C2/c
_cod_original_sg_symbol_H-M 'C 2/c'
_cod_database_code 2221542
_cod_database_fobs_code 2221542

loop_
_symmetry_equiv_pos_as_xyz
'x, y, z'
'-x, y, -z+1/2'
'x+1/2, y+1/2, z'
'-x+1/2, y+1/2, -z+1/2'
'-x, -y, -z'
'x, -y, z-1/2'
'-x+1/2, -y+1/2, -z'
'x+1/2, -y+1/2, z-1/2'

loop_
_atom_site_type_symbol
_atom_site_label
_atom_site_fract_x
_atom_site_fract_y
_atom_site_fract_z
_atom_site_U_iso_or_equiv
_atom_site_adp_type
_atom_site_calc_flag
_atom_site_refinement_flags
_atom_site_occupancy
_atom_site_disorder_assembly
_atom_site_disorder_group
O O1 0.20831(5) 1.12120(17) 0.44961(9) 0.0625(4) Uani d . 1 . .
O O2 0.14559(5) 0.87432(17) 0.35663(10) 0.0594(4) Uani d . 1 . .
O O3 0.11764(7) 1.3961(2) 0.32924(11) 0.0843(6) Uani d . 1 . .
N N1 0.06599(6) 1.2386(2) 0.24650(12) 0.0645(5) Uani d . 1 . .
C C1 0.21940(7) 0.7919(3) 0.37217(15) 0.0599(6) Uani d . 1 . .
C C2 0.22911(10) 0.7010(3) 0.30588(17) 0.0781(8) Uani d . 1 . .
H H2 0.2090 0.6262 0.2794 0.094 Uiso calc R 1 . .
C C3 0.26785(11) 0.7196(4) 0.27879(19) 0.0905(9) Uani d . 1 . .
H H3 0.2739 0.6577 0.2345 0.109 Uiso calc R 1 . .
C C4 0.29724(11) 0.8295(4) 0.3174(2) 0.0923(9) Uani d . 1 . .
H H4 0.3236 0.8419 0.2993 0.111 Uiso calc R 1 . .
C C5 0.28860(8) 0.9222(3) 0.38261(18) 0.0752(7) Uani d . 1 . .
H H5 0.3090 0.9971 0.4081 0.090 Uiso calc R 1 . .
C C6 0.24927(8) 0.9047(3) 0.41087(15) 0.0607(6) Uani d . 1 . .
C C7 0.24064(8) 1.0041(3) 0.48294(15) 0.0668(6) Uani d . 1 . .
H H7A 0.2302 0.9376 0.5242 0.080 Uiso calc R 1 . .
H H7B 0.2674 1.0560 0.5112 0.080 Uiso calc R 1 . .
C C8 0.17635(7) 1.1527(2) 0.49412(13) 0.0527(5) Uani d . 1 . .
C C9 0.18214(9) 1.1313(3) 0.58168(14) 0.0665(6) Uani d . 1 . .
H H9 0.2089 1.0964 0.6125 0.080 Uiso calc R 1 . .
C C10 0.14848(10) 1.1616(3) 0.62241(16) 0.0745(7) Uani d . 1 . .
H H10 0.1523 1.1456 0.6808 0.089 Uiso calc R 1 . .
C C11 0.10922(10) 1.2155(3) 0.57754(17) 0.0774(7) Uani d . 1 . .
H H11 0.0862 1.2343 0.6052 0.093 Uiso calc R 1 . .
C C12 0.10395(8) 1.2421(3) 0.49096(16) 0.0704(7) Uani d . 1 . .
H H12 0.0774 1.2816 0.4612 0.084 Uiso calc R 1 . .
C C13 0.13715(7) 1.2113(2) 0.44787(13) 0.0525(5) Uani d . 1 . .
C C14 0.13172(7) 1.2381(3) 0.35333(14) 0.0563(5) Uani d . 1 . .
H H14 0.1603 1.2224 0.3381 0.068 Uiso calc R 1 . .
C C15 0.07270(10) 1.3900(3) 0.28885(17) 0.0798(8) Uani d . 1 . .
H H15 0.0538 1.4013 0.3306 0.096 Uiso calc R 1 . .
C C16 0.06289(13) 1.5177(4) 0.22115(19) 0.1011(10) Uani d . 1 . .
H H16A 0.0388 1.5845 0.2301 0.121 Uiso calc R 1 . .
H H16B 0.0884 1.5840 0.2213 0.121 Uiso calc R 1 . .
C C17 0.05085(14) 1.4273(4) 0.1393(2) 0.1170(12) Uani d . 1 . .
H H17A 0.0193 1.4220 0.1209 0.140 Uiso calc R 1 . .
H H17B 0.0631 1.4782 0.0950 0.140 Uiso calc R 1 . .
C C18 0.06941(10) 1.2667(3) 0.15755(16) 0.0816(8) Uani d . 1 . .
H H18A 0.0528 1.1882 0.1201 0.098 Uiso calc R 1 . .
H H18B 0.0997 1.2631 0.1511 0.098 Uiso calc R 1 . .
C C19 0.09799(7) 1.1284(2) 0.29399(13) 0.0525(5) Uani d . 1 . .
H H19 0.1133 1.0770 0.2534 0.063 Uiso calc R 1 . .
C C20 0.07809(7) 0.9999(3) 0.33905(12) 0.0519(5) Uani d . 1 . .
C C21 0.10425(7) 0.8702(2) 0.37255(13) 0.0540(5) Uani d . 1 . .
C C22 0.08812(9) 0.7507(3) 0.41656(16) 0.0687(7) Uani d . 1 . .
H H22 0.1058 0.6657 0.4391 0.082 Uiso calc R 1 . .
C C23 0.04511(10) 0.7597(3) 0.42659(19) 0.0816(8) Uani d . 1 . .
H H23 0.0338 0.6801 0.4563 0.098 Uiso calc R 1 . .
C C24 0.01903(9) 0.8843(4) 0.3933(2) 0.0832(8) Uani d . 1 . .
H H24 -0.0099 0.8886 0.4001 0.100 Uiso calc R 1 . .
C C25 0.03556(8) 1.0033(3) 0.34981(16) 0.0698(7) Uani d . 1 . .
H H25 0.0176 1.0875 0.3273 0.084 Uiso calc R 1 . .
C C26 0.17676(7) 0.7624(3) 0.39923(16) 0.0657(6) Uani d . 1 . .
H H26A 0.1668 0.6548 0.3845 0.079 Uiso calc R 1 . .
H H26B 0.1804 0.7750 0.4604 0.079 Uiso calc R 1 . .

loop_
_atom_site_aniso_label
_atom_site_aniso_U_11
_atom_site_aniso_U_22
_atom_site_aniso_U_33
_atom_site_aniso_U_12
_atom_site_aniso_U_13
_atom_site_aniso_U_23
O1 0.0701(10) 0.0589(9) 0.0583(9) 0.0164(7) 0.0121(8) 0.0064(7)
O2 0.0591(9) 0.0554(9) 0.0626(9) 0.0100(7) 0.0094(7) 0.0100(7)
O3 0.1190(16) 0.0529(10) 0.0703(11) -0.0025(9) -0.0067(10) 0.0091(8)
N1 0.0603(12) 0.0722(13) 0.0579(11) 0.0056(9) 0.0046(9) 0.0161(9)
C1 0.0632(14) 0.0525(12) 0.0595(13) 0.0157(10) 0.0015(11) 0.0063(10)
C2 0.0860(19) 0.0707(16) 0.0692(16) 0.0215(13) -0.0045(14) -0.0063(13)
C3 0.098(2) 0.100(2) 0.0741(18) 0.0352(18) 0.0192(17) -0.0050(16)
C4 0.083(2) 0.111(2) 0.089(2) 0.0345(18) 0.0320(17) 0.0158(19)
C5 0.0646(16) 0.0723(16) 0.0863(18) 0.0094(12) 0.0089(13) 0.0138(14)
C6 0.0640(14) 0.0521(12) 0.0622(14) 0.0154(10) 0.0035(11) 0.0072(10)
C7 0.0656(15) 0.0626(14) 0.0653(15) 0.0142(11) -0.0032(11) 0.0013(11)
C8 0.0643(13) 0.0428(11) 0.0487(11) -0.0024(9) 0.0059(10) -0.0038(8)
C9 0.0797(16) 0.0666(15) 0.0478(12) -0.0007(12) -0.0003(11) -0.0036(10)
C10 0.104(2) 0.0747(16) 0.0452(12) -0.0122(14) 0.0145(14) -0.0080(11)
C11 0.0869(19) 0.0867(19) 0.0649(16) -0.0075(14) 0.0302(15) -0.0144(13)
C12 0.0687(15) 0.0807(17) 0.0619(15) 0.0058(12) 0.0136(12) -0.0048(12)
C13 0.0616(13) 0.0468(11) 0.0486(11) -0.0020(9) 0.0097(10) -0.0061(9)
C14 0.0621(13) 0.0550(13) 0.0502(12) 0.0010(9) 0.0074(10) 0.0041(9)
C15 0.104(2) 0.0718(17) 0.0639(15) 0.0302(14) 0.0183(15) 0.0094(12)
C16 0.144(3) 0.080(2) 0.0763(19) 0.0394(18) 0.0144(18) 0.0199(16)
C17 0.178(4) 0.086(2) 0.078(2) 0.009(2) 0.004(2) 0.0264(18)
C18 0.102(2) 0.0821(18) 0.0520(14) -0.0150(14) -0.0052(13) 0.0114(12)
C19 0.0564(12) 0.0537(12) 0.0461(11) 0.0062(9) 0.0074(9) 0.0007(9)
C20 0.0541(13) 0.0550(12) 0.0445(11) 0.0000(9) 0.0046(9) -0.0044(9)
C21 0.0617(13) 0.0503(12) 0.0473(11) -0.0052(9) 0.0044(9) -0.0047(9)
C22 0.0781(17) 0.0597(14) 0.0647(15) -0.0086(11) 0.0053(12) 0.0034(11)
C23 0.092(2) 0.0769(18) 0.0759(18) -0.0253(15) 0.0164(15) 0.0091(14)
C24 0.0637(16) 0.094(2) 0.093(2) -0.0116(14) 0.0185(14) 0.0062(16)
C25 0.0621(15) 0.0729(16) 0.0733(16) -0.0012(11) 0.0109(12) 0.0062(12)
C26 0.0678(15) 0.0525(13) 0.0717(15) 0.0072(10) 0.0019(12) 0.0098(11)

loop_
_atom_type_symbol
_atom_type_description
_atom_type_scat_dispersion_real
_atom_type_scat_dispersion_imag
_atom_type_scat_source
C C 0.0033 0.0016 'International Tables Vol C Tables 4.2.6.8 and 6.1.1.4'
H H 0.0000 0.0000 'International Tables Vol C Tables 4.2.6.8 and 6.1.1.4'
N N 0.0061 0.0033 'International Tables Vol C Tables 4.2.6.8 and 6.1.1.4'
O O 0.0106 0.0060 'International Tables Vol C Tables 4.2.6.8 and 6.1.1.4'

loop_
_geom_angle_atom_site_label_1
_geom_angle_atom_site_label_2
_geom_angle_atom_site_label_3
_geom_angle_site_symmetry_1
_geom_angle_site_symmetry_3
_geom_angle
_geom_angle_publ_flag
C8 O1 C7 . . 118.15(17) ?
C21 O2 C26 . . 118.28(17) ?
C15 O3 C14 . . 108.19(18) ?
C15 N1 C19 . . 107.11(18) ?
C15 N1 C18 . . 106.54(19) ?
C19 N1 C18 . . 115.7(2) ?
C6 C1 C2 . . 119.2(2) ?
C6 C1 C26 . . 122.7(2) ?
C2 C1 C26 . . 118.1(2) ?
C3 C2 C1 . . 121.3(3) ?
C3 C2 H2 . . 119.4 ?
C1 C2 H2 . . 119.4 ?
C4 C3 C2 . . 119.3(3) ?
C4 C3 H3 . . 120.3 ?
C2 C3 H3 . . 120.3 ?
C3 C4 C5 . . 121.0(3) ?
C3 C4 H4 . . 119.5 ?
C5 C4 H4 . . 119.5 ?
C4 C5 C6 . . 120.3(3) ?
C4 C5 H5 . . 119.8 ?
C6 C5 H5 . . 119.8 ?
C1 C6 C5 . . 118.8(2) ?
C1 C6 C7 . . 121.3(2) ?
C5 C6 C7 . . 119.8(2) ?
O1 C7 C6 . . 108.49(18) ?
O1 C7 H7A . . 110.0 ?
C6 C7 H7A . . 110.0 ?
O1 C7 H7B . . 110.0 ?
C6 C7 H7B . . 110.0 ?
H7A C7 H7B . . 108.4 ?
O1 C8 C13 . . 116.60(18) ?
O1 C8 C9 . . 122.8(2) ?
C13 C8 C9 . . 120.6(2) ?
C10 C9 C8 . . 120.0(2) ?
C10 C9 H9 . . 120.0 ?
C8 C9 H9 . . 120.0 ?
C9 C10 C11 . . 120.2(2) ?
C9 C10 H10 . . 119.9 ?
C11 C10 H10 . . 119.9 ?
C10 C11 C12 . . 119.8(2) ?
C10 C11 H11 . . 120.1 ?
C12 C11 H11 . . 120.1 ?
C13 C12 C11 . . 121.4(2) ?
C13 C12 H12 . . 119.3 ?
C11 C12 H12 . . 119.3 ?
C12 C13 C8 . . 117.9(2) ?
C12 C13 C14 . . 122.0(2) ?
C8 C13 C14 . . 120.04(19) ?
O3 C14 C13 . . 112.20(18) ?
O3 C14 C19 . . 104.38(17) ?
C13 C14 C19 . . 116.72(18) ?
O3 C14 H14 . . 107.7 ?
C13 C14 H14 . . 107.7 ?
C19 C14 H14 . . 107.7 ?
O3 C15 N1 . . 106.52(19) ?
O3 C15 C16 . . 110.0(3) ?
N1 C15 C16 . . 107.4(2) ?
O3 C15 H15 . . 110.9 ?
N1 C15 H15 . . 110.9 ?
C16 C15 H15 . . 110.9 ?
C17 C16 C15 . . 104.4(3) ?
C17 C16 H16A . . 110.9 ?
C15 C16 H16A . . 110.9 ?
C17 C16 H16B . . 110.9 ?
C15 C16 H16B . . 110.9 ?
H16A C16 H16B . . 108.9 ?
C18 C17 C16 . . 105.6(2) ?
C18 C17 H17A . . 110.6 ?
C16 C17 H17A . . 110.6 ?
C18 C17 H17B . . 110.6 ?
C16 C17 H17B . . 110.6 ?
H17A C17 H17B . . 108.7 ?
N1 C18 C17 . . 103.8(2) ?
N1 C18 H18A . . 111.0 ?
C17 C18 H18A . . 111.0 ?
N1 C18 H18B . . 111.0 ?
C17 C18 H18B . . 111.0 ?
H18A C18 H18B . . 109.0 ?
N1 C19 C20 . . 113.70(17) ?
N1 C19 C14 . . 104.53(17) ?
C20 C19 C14 . . 114.96(17) ?
N1 C19 H19 . . 107.8 ?
C20 C19 H19 . . 107.8 ?
C14 C19 H19 . . 107.8 ?
C25 C20 C21 . . 118.2(2) ?
C25 C20 C19 . . 123.3(2) ?
C21 C20 C19 . . 118.58(18) ?
O2 C21 C22 . . 124.7(2) ?
O2 C21 C20 . . 114.11(18) ?
C22 C21 C20 . . 121.2(2) ?
C21 C22 C23 . . 118.7(2) ?
C21 C22 H22 . . 120.6 ?
C23 C22 H22 . . 120.6 ?
C24 C23 C22 . . 120.8(2) ?
C24 C23 H23 . . 119.6 ?
C22 C23 H23 . . 119.6 ?
C23 C24 C25 . . 120.0(3) ?
C23 C24 H24 . . 120.0 ?
C25 C24 H24 . . 120.0 ?
C20 C25 C24 . . 121.2(2) ?
C20 C25 H25 . . 119.4 ?
C24 C25 H25 . . 119.4 ?
O2 C26 C1 . . 108.19(18) ?
O2 C26 H26A . . 110.1 ?
C1 C26 H26A . . 110.1 ?
O2 C26 H26B . . 110.1 ?
C1 C26 H26B . . 110.1 ?
H26A C26 H26B . . 108.4 ?

loop_
_geom_bond_atom_site_label_1
_geom_bond_atom_site_label_2
_geom_bond_site_symmetry_2
_geom_bond_distance
_geom_bond_publ_flag
O1 C8 . 1.362(2) ?
O1 C7 . 1.433(2) ?
O2 C21 . 1.364(3) ?
O2 C26 . 1.425(2) ?
O3 C15 . 1.423(3) ?
O3 C14 . 1.427(3) ?
N1 C15 . 1.437(3) ?
N1 C19 . 1.459(3) ?
N1 C18 . 1.470(3) ?
C1 C6 . 1.386(3) ?
C1 C2 . 1.390(3) ?
C1 C26 . 1.500(3) ?
C2 C3 . 1.372(4) ?
C2 H2 . 0.9300 ?
C3 C4 . 1.360(5) ?
C3 H3 . 0.9300 ?
C4 C5 . 1.373(4) ?
C4 H4 . 0.9300 ?
C5 C6 . 1.398(3) ?
C5 H5 . 0.9300 ?
C6 C7 . 1.493(3) ?
C7 H7A . 0.9700 ?
C7 H7B . 0.9700 ?
C8 C13 . 1.388(3) ?
C8 C9 . 1.391(3) ?
C9 C10 . 1.366(4) ?
C9 H9 . 0.9300 ?
C10 C11 . 1.368(4) ?
C10 H10 . 0.9300 ?
C11 C12 . 1.383(4) ?
C11 H11 . 0.9300 ?
C12 C13 . 1.379(3) ?
C12 H12 . 0.9300 ?
C13 C14 . 1.508(3) ?
C14 C19 . 1.569(3) ?
C14 H14 . 0.9800 ?
C15 C16 . 1.513(4) ?
C15 H15 . 0.9800 ?
C16 C17 . 1.498(5) ?
C16 H16A . 0.9700 ?
C16 H16B . 0.9700 ?
C17 C18 . 1.475(4) ?
C17 H17A . 0.9700 ?
C17 H17B . 0.9700 ?
C18 H18A . 0.9700 ?
C18 H18B . 0.9700 ?
C19 C20 . 1.501(3) ?
C19 H19 . 0.9800 ?
C20 C25 . 1.372(3) ?
C20 C21 . 1.402(3) ?
C21 C22 . 1.378(3) ?
C22 C23 . 1.385(4) ?
C22 H22 . 0.9300 ?
C23 C24 . 1.367(4) ?
C23 H23 . 0.9300 ?
C24 C25 . 1.376(4) ?
C24 H24 . 0.9300 ?
C25 H25 . 0.9300 ?
C26 H26A . 0.9700 ?
C26 H26B . 0.9700 ?

loop_
_geom_hbond_atom_site_label_D
_geom_hbond_atom_site_label_H
_geom_hbond_atom_site_label_A
_geom_hbond_site_symmetry_A
_geom_hbond_distance_DH
_geom_hbond_distance_HA
_geom_hbond_distance_DA
_geom_hbond_angle_DHA
_geom_hbond_publ_flag
C7 H7A Cg1 7_546 0.97 2.94 3.827(3) 153 yes

loop_
_geom_torsion_atom_site_label_1
_geom_torsion_atom_site_label_2
_geom_torsion_atom_site_label_3
_geom_torsion_atom_site_label_4
_geom_torsion_site_symmetry_1
_geom_torsion_site_symmetry_2
_geom_torsion_site_symmetry_3
_geom_torsion_site_symmetry_4
_geom_torsion
_geom_torsion_publ_flag
C6 C1 C2 C3 . . . . 0.7(4) ?
C26 C1 C2 C3 . . . . -178.8(2) ?
C1 C2 C3 C4 . . . . -0.2(4) ?
C2 C3 C4 C5 . . . . -0.3(5) ?
C3 C4 C5 C6 . . . . 0.3(4) ?
C2 C1 C6 C5 . . . . -0.7(3) ?
C26 C1 C6 C5 . . . . 178.8(2) ?
C2 C1 C6 C7 . . . . -179.3(2) ?
C26 C1 C6 C7 . . . . 0.2(3) yes
C4 C5 C6 C1 . . . . 0.2(3) ?
C4 C5 C6 C7 . . . . 178.9(2) ?
C8 O1 C7 C6 . . . . 138.6(2) yes
C1 C6 C7 O1 . . . . -74.0(3) yes
C5 C6 C7 O1 . . . . 107.5(2) ?
C7 O1 C8 C13 . . . . -154.37(19) yes
C7 O1 C8 C9 . . . . 26.9(3) ?
O1 C8 C9 C10 . . . . -178.5(2) ?
C13 C8 C9 C10 . . . . 2.8(3) ?
C8 C9 C10 C11 . . . . -1.1(4) ?
C9 C10 C11 C12 . . . . -1.2(4) ?
C10 C11 C12 C13 . . . . 1.8(4) ?
C11 C12 C13 C8 . . . . -0.1(3) ?
C11 C12 C13 C14 . . . . 179.4(2) ?
O1 C8 C13 C12 . . . . 179.08(19) ?
C9 C8 C13 C12 . . . . -2.2(3) ?
O1 C8 C13 C14 . . . . -0.4(3) yes
C9 C8 C13 C14 . . . . 178.3(2) ?
C15 O3 C14 C13 . . . . -105.7(2) ?
C15 O3 C14 C19 . . . . 21.6(2) ?
C12 C13 C14 O3 . . . . 54.1(3) ?
C8 C13 C14 O3 . . . . -126.5(2) ?
C12 C13 C14 C19 . . . . -66.3(3) ?
C8 C13 C14 C19 . . . . 113.2(2) yes
C14 O3 C15 N1 . . . . -31.6(3) ?
C14 O3 C15 C16 . . . . -147.6(2) ?
C19 N1 C15 O3 . . . . 28.2(2) ?
C18 N1 C15 O3 . . . . -96.2(2) ?
C19 N1 C15 C16 . . . . 145.9(2) ?
C18 N1 C15 C16 . . . . 21.5(3) ?
O3 C15 C16 C17 . . . . 115.0(3) ?
N1 C15 C16 C17 . . . . -0.5(4) ?
C15 C16 C17 C18 . . . . -20.5(4) ?
C15 N1 C18 C17 . . . . -34.3(3) ?
C19 N1 C18 C17 . . . . -153.2(2) ?
C16 C17 C18 N1 . . . . 33.6(4) ?
C15 N1 C19 C20 . . . . 111.9(2) ?
C18 N1 C19 C20 . . . . -129.5(2) ?
C15 N1 C19 C14 . . . . -14.3(2) ?
C18 N1 C19 C14 . . . . 104.3(2) ?
O3 C14 C19 N1 . . . . -4.3(2) ?
C13 C14 C19 N1 . . . . 120.2(2) ?
O3 C14 C19 C20 . . . . -129.65(19) ?
C13 C14 C19 C20 . . . . -5.2(3) yes
N1 C19 C20 C25 . . . . -12.9(3) ?
C14 C19 C20 C25 . . . . 107.6(2) ?
N1 C19 C20 C21 . . . . 167.67(18) ?
C14 C19 C20 C21 . . . . -71.9(2) yes
C26 O2 C21 C22 . . . . -10.6(3) ?
C26 O2 C21 C20 . . . . 170.11(18) yes
C25 C20 C21 O2 . . . . 178.11(19) ?
C19 C20 C21 O2 . . . . -2.4(3) yes
C25 C20 C21 C22 . . . . -1.2(3) ?
C19 C20 C21 C22 . . . . 178.2(2) ?
O2 C21 C22 C23 . . . . -178.6(2) ?
C20 C21 C22 C23 . . . . 0.7(3) ?
C21 C22 C23 C24 . . . . 0.2(4) ?
C22 C23 C24 C25 . . . . -0.5(4) ?
C21 C20 C25 C24 . . . . 0.9(3) ?
C19 C20 C25 C24 . . . . -178.5(2) ?
C23 C24 C25 C20 . . . . -0.1(4) ?
C21 O2 C26 C1 . . . . -179.37(17) yes
C6 C1 C26 O2 . . . . 84.9(3) yes
C2 C1 C26 O2 . . . . -95.5(2) ?
